data_2107152
loop_
_publ_author_name
'Sauerbrei, E.E.'
'Calvo, C.'
'Faggiani, R.'

_publ_section_title
;
 Refinement of the crystal structures of Co V2 O8 and Ni V2 O8
;
_journal_name_full 'Acta Crystallographica B (24,1968-38,1982)'
_journal_page_first 2304
_journal_page_last 2306
_journal_volume 29
_journal_year 1973
_chemical_formula_sum 'Ni3 O8 V2'
_chemical_name_systematic 'Ni3 V2 O8'
_space_group_IT_number 64
_symmetry_space_group_name_Hall '-C 2ac 2'
_symmetry_space_group_name_H-M 'C m c a'
_cell_angle_alpha 90
_cell_angle_beta 90
_cell_angle_gamma 90
_cell_formula_units_Z 4
_cell_length_a 5.936
_cell_length_b 11.42
_cell_length_c 8.24
_cell_volume 558.582
_citation_journal_id_ASTM ACBCAR
_cod_data_source_file Sauerbrei_ACBCAR_1973_1348.cif
_cod_data_source_block Ni3O8V2
_cod_original_cell_volume 558.5823
_cod_database_code 2107152

loop_
_symmetry_equiv_pos_as_xyz
x,y,z
-x+1/2,-y,z+1/2
x,-y,-z
-x+1/2,y,-z+1/2
-x,-y,-z
x-1/2,y,-z-1/2
-x,y,z
x-1/2,-y,z-1/2
x+1/2,y+1/2,z
-x+1,-y+1/2,z+1/2
x+1/2,-y+1/2,-z
-x+1,y+1/2,-z+1/2
-x+1/2,-y+1/2,-z
x,y+1/2,-z-1/2
-x+1/2,y+1/2,z
x,-y+1/2,z-1/2

loop_
_atom_site_label
_atom_site_type_symbol
_atom_site_fract_x
_atom_site_fract_y
_atom_site_fract_z
_atom_site_occupancy
_atom_site_U_iso_or_equiv
O3 O-2 0.26663 0.1189 0.0003 1 0.0
Ni2 Ni+2 0.25 0.13024 0.25 1 0.0
O1 O-2 0 0.2486 0.2309 1 0.0
Ni1 Ni+2 0 0 0 1 0.0
V1 V+5 0 0.37623 0.11965 1 0.0
O2 O-2 0 0.0013 0.2448 1 0.0
